data_4510459
loop_
_publ_author_name
'Li, Ya-Nan'
'Huo, Li-Hua'
'Deng, Zhao-Peng'
'Zou, Xin'
'Zhu, Zhi-Biao'
'Zhao, Hui'
'Gao, Shan'

_publ_section_title
;
 Solvent Effect on the Supramolecular Patterns and Luminescent Properties
 of Organic Salts Comprising Naphthalene-1,5-disulfonic Acid and
 Triphenylmethylamine
;
_journal_issue 5
_journal_name_full 'Crystal Growth &amp; Design'
_journal_page_first 2381
_journal_paper_doi 10.1021/cg5001057
_journal_volume 14
_journal_year 2014
_chemical_formula_moiety 'C19 H18 N, 0.5(C10 H6 O6 S2), 2(C2 H6 O S)'
_chemical_formula_sum 'C28 H33 N O5 S3'
_chemical_formula_weight 559.73
_chemical_name_systematic
; 
 ? 
;
_space_group_IT_number 14
_symmetry_cell_setting monoclinic
_symmetry_space_group_name_Hall '-P 2yn'
_symmetry_space_group_name_H-M 'P 1 21/n 1'
_atom_sites_solution_hydrogens geom
_atom_sites_solution_primary direct
_atom_sites_solution_secondary difmap
_audit_creation_method SHELXL-97
_cell_angle_alpha 90.00
_cell_angle_beta 98.936(4)
_cell_angle_gamma 90.00
_cell_formula_units_Z 4
_cell_length_a 9.2022(4)
_cell_length_b 15.7709(6)
_cell_length_c 19.6994(11)
_cell_measurement_reflns_used 2109
_cell_measurement_temperature 295(2)
_cell_measurement_theta_max 25.99
_cell_measurement_theta_min 3.12
_cell_volume 2824.2(2)
_computing_cell_refinement
;
CrysAlisPro, Agilent Technologies,
Version 1.171.35.21 (release 20-01-2012 CrysAlis171 .NET)
(compiled Jan 23 2012,18:06:46)
;
_computing_data_collection
;
CrysAlisPro, Agilent Technologies,
Version 1.171.35.21 (release 20-01-2012 CrysAlis171 .NET)
(compiled Jan 23 2012,18:06:46)
;
_computing_data_reduction
;
CrysAlisPro, Agilent Technologies,
Version 1.171.35.21 (release 20-01-2012 CrysAlis171 .NET)
(compiled Jan 23 2012,18:06:46)
;
_computing_molecular_graphics '(K. Brandenburg, Diamond 3.1, 2009)'
_computing_publication_material '(K. Brandenburg, Diamond 3.1, 2009)'
_computing_structure_refinement 'SHELXL-97 (Sheldrick, 1997)'
_computing_structure_solution 'SHELXS-97 (Sheldrick, 1990)'
_diffrn_ambient_temperature 295(2)
_diffrn_detector_area_resol_mean 16.1954
_diffrn_measured_fraction_theta_full 0.994
_diffrn_measured_fraction_theta_max 0.994
_diffrn_measurement_device_type 'Xcalibur, Eos'
_diffrn_measurement_method '\w scans'
_diffrn_radiation_monochromator graphite
_diffrn_radiation_source 'Enhance (Mo) X-ray Source'
_diffrn_radiation_type MoK\a
_diffrn_radiation_wavelength 0.71073
_diffrn_reflns_av_R_equivalents 0.0225
_diffrn_reflns_av_sigmaI/netI 0.0437
_diffrn_reflns_limit_h_max 11
_diffrn_reflns_limit_h_min -11
_diffrn_reflns_limit_k_max 17
_diffrn_reflns_limit_k_min -19
_diffrn_reflns_limit_l_max 11
_diffrn_reflns_limit_l_min -24
_diffrn_reflns_number 8424
_diffrn_reflns_theta_full 26.00
_diffrn_reflns_theta_max 26.00
_diffrn_reflns_theta_min 3.10
_exptl_absorpt_coefficient_mu 0.300
_exptl_absorpt_correction_T_max 0.9535
_exptl_absorpt_correction_T_min 0.9314
_exptl_absorpt_correction_type multi-scan
_exptl_absorpt_process_details
; 
CrysAlisPro, Agilent Technologies,
Version 1.171.35.21 (release 20-01-2012 CrysAlis171 .NET)
(compiled Jan 23 2012,18:06:46)
Empirical absorption correction using spherical harmonics,
 implemented in SCALE3 ABSPACK scaling algorithm. 
;
_exptl_crystal_colour colorless
_exptl_crystal_density_diffrn 1.316
_exptl_crystal_density_method 'not measured'
_exptl_crystal_description prism
_exptl_crystal_F_000 1184
_exptl_crystal_size_max 0.24
_exptl_crystal_size_mid 0.19
_exptl_crystal_size_min 0.16
_refine_diff_density_max 0.893
_refine_diff_density_min -0.631
_refine_diff_density_rms 0.067
_refine_ls_extinction_method none
_refine_ls_goodness_of_fit_ref 1.075
_refine_ls_hydrogen_treatment mixed
_refine_ls_matrix_type full
_refine_ls_number_parameters 369
_refine_ls_number_reflns 5533
_refine_ls_number_restraints 6
_refine_ls_restrained_S_all 1.075
_refine_ls_R_factor_all 0.1002
_refine_ls_R_factor_gt 0.0690
_refine_ls_shift/su_max 0.000
_refine_ls_shift/su_mean 0.000
_refine_ls_structure_factor_coef Fsqd
_refine_ls_weighting_details 'calc w=1/[\s^2^(Fo^2^)+(0.1275P)^2^+0.2560P] where P=(Fo^2^+2Fc^2^)/3'
_refine_ls_weighting_scheme calc
_refine_ls_wR_factor_gt 0.1936
_refine_ls_wR_factor_ref 0.2158
_reflns_number_gt 3566
_reflns_number_total 5533
_reflns_threshold_expression >2sigma(I)
_cod_data_source_file cg5001057_si_002.cif
_cod_data_source_block 8
_cod_depositor_comments 'Adding full bibliography for 4510452--4510462.cif.'
_cod_original_sg_symbol_H-M 'P 21/n'
_cod_database_code 4510459

loop_
_symmetry_equiv_pos_as_xyz
'x, y, z'
'-x+1/2, y+1/2, -z+1/2'
'-x, -y, -z'
'x-1/2, -y-1/2, z-1/2'

loop_
_atom_site_label
_atom_site_type_symbol
_atom_site_fract_x
_atom_site_fract_y
_atom_site_fract_z
_atom_site_U_iso_or_equiv
_atom_site_adp_type
_atom_site_occupancy
_atom_site_symmetry_multiplicity
_atom_site_calc_flag
_atom_site_refinement_flags
_atom_site_disorder_assembly
_atom_site_disorder_group
S1 S 0.91055(9) 0.21182(5) 0.51125(5) 0.0447(3) Uani 1 1 d . . .
S2 S 1.0465(2) 0.48966(14) 0.67198(9) 0.0338(4) Uani 0.50 1 d P A 1
S2' S 1.0388(7) 0.4977(5) 0.6342(8) 0.275(8) Uani 0.50 1 d P B 2
S3 S 0.38915(15) 0.40825(11) 0.47273(8) 0.0380(4) Uani 0.50 1 d P C 1
S3' S 0.4280(4) 0.3257(2) 0.48399(19) 0.1016(10) Uani 0.50 1 d P D 2
O1 O 0.9236(3) 0.23280(17) 0.44163(14) 0.0607(7) Uani 1 1 d . . .
O2 O 1.0386(3) 0.23336(18) 0.56050(15) 0.0606(7) Uani 1 1 d . . .
O3 O 0.7748(3) 0.24372(18) 0.53223(15) 0.0632(8) Uani 1 1 d . . .
O4 O 0.8906(3) 0.4881(2) 0.63509(19) 0.0702(9) Uani 0.50 1 d P A 1
O4' O 0.8906(3) 0.4881(2) 0.63509(19) 0.0702(9) Uani 0.50 1 d P B 2
O5 O 0.4457(3) 0.4106(2) 0.54771(14) 0.0671(9) Uani 0.50 1 d P C 1
O5' O 0.4457(3) 0.4106(2) 0.54771(14) 0.0671(9) Uani 0.50 1 d P D 2
N1 N 0.6970(3) 0.35436(17) 0.63000(13) 0.0365(6) Uani 1 1 d D . .
H1N1 H 0.739(3) 0.3191(17) 0.6050(15) 0.055 Uiso 1 1 d D . .
H1N2 H 0.755(3) 0.3985(13) 0.6356(18) 0.055 Uiso 1 1 d D . .
H1N3 H 0.617(2) 0.3715(19) 0.6046(15) 0.055 Uiso 1 1 d D . .
C1 C 0.7490(4) -0.0232(3) 0.5331(2) 0.0529(9) Uani 1 1 d . . .
H1A H 0.6617 -0.0455 0.5439 0.063 Uiso 1 1 calc R . .
C2 C 0.7684(4) 0.0652(2) 0.53074(19) 0.0473(8) Uani 1 1 d . . .
H2A H 0.6940 0.1010 0.5404 0.057 Uiso 1 1 calc R . .
C3 C 0.8945(3) 0.0988(2) 0.51456(16) 0.0391(7) Uani 1 1 d . . .
C4 C 1.0096(3) 0.0448(2) 0.49821(15) 0.0352(7) Uani 1 1 d . . .
C5 C 1.1419(4) 0.0765(2) 0.48035(18) 0.0451(8) Uani 1 1 d . . .
H5A H 1.1552 0.1348 0.4777 0.054 Uiso 1 1 calc R . .
C6 C 0.6762(3) 0.3216(2) 0.70046(16) 0.0352(7) Uani 1 1 d . . .
C7 C 0.8311(3) 0.31236(19) 0.74297(17) 0.0375(7) Uani 1 1 d . . .
C8 C 0.8623(4) 0.3393(3) 0.8103(2) 0.0515(9) Uani 1 1 d . . .
H8A H 0.7893 0.3644 0.8314 0.062 Uiso 1 1 calc R . .
C9 C 1.0033(5) 0.3289(3) 0.8464(2) 0.0653(11) Uani 1 1 d . . .
H9A H 1.0238 0.3479 0.8916 0.078 Uiso 1 1 calc R . .
C10 C 1.1127(4) 0.2915(3) 0.8174(2) 0.0614(11) Uani 1 1 d . . .
H10A H 1.2057 0.2837 0.8428 0.074 Uiso 1 1 calc R . .
C11 C 1.0832(4) 0.2655(3) 0.7504(2) 0.0580(10) Uani 1 1 d . . .
H11A H 1.1575 0.2411 0.7300 0.070 Uiso 1 1 calc R . .
C12 C 0.9439(3) 0.2753(2) 0.7127(2) 0.0484(8) Uani 1 1 d . . .
H12A H 0.9253 0.2572 0.6672 0.058 Uiso 1 1 calc R . .
C13 C 0.5940(3) 0.2368(2) 0.68760(16) 0.0369(7) Uani 1 1 d . . .
C14 C 0.6572(4) 0.1597(2) 0.7076(2) 0.0514(9) Uani 1 1 d . . .
H14A H 0.7512 0.1582 0.7330 0.062 Uiso 1 1 calc R . .
C15 C 0.5821(5) 0.0838(2) 0.6903(3) 0.0609(11) Uani 1 1 d . . .
H15A H 0.6263 0.0323 0.7041 0.073 Uiso 1 1 calc R . .
C16 C 0.4430(4) 0.0851(2) 0.6528(2) 0.0558(10) Uani 1 1 d . . .
H16A H 0.3938 0.0346 0.6402 0.067 Uiso 1 1 calc R . .
C17 C 0.3769(4) 0.1618(2) 0.6339(2) 0.0525(9) Uani 1 1 d . . .
H17A H 0.2814 0.1632 0.6100 0.063 Uiso 1 1 calc R . .
C18 C 0.4525(4) 0.2365(2) 0.65034(19) 0.0473(8) Uani 1 1 d . . .
H18A H 0.4078 0.2878 0.6362 0.057 Uiso 1 1 calc R . .
C19 C 0.5841(3) 0.3869(2) 0.73325(16) 0.0350(7) Uani 1 1 d . . .
C20 C 0.5873(3) 0.4731(2) 0.71670(18) 0.0405(7) Uani 1 1 d . . .
H20A H 0.6401 0.4914 0.6828 0.049 Uiso 1 1 calc R . .
C21 C 0.5122(4) 0.5312(2) 0.7507(2) 0.0494(8) Uani 1 1 d . . .
H21A H 0.5133 0.5882 0.7388 0.059 Uiso 1 1 calc R . .
C22 C 0.4354(4) 0.5057(3) 0.8021(2) 0.0541(10) Uani 1 1 d . . .
H22A H 0.3867 0.5455 0.8252 0.065 Uiso 1 1 calc R . .
C23 C 0.4313(4) 0.4216(3) 0.8188(2) 0.0529(9) Uani 1 1 d . . .
H23A H 0.3795 0.4040 0.8532 0.064 Uiso 1 1 calc R . .
C24 C 0.5050(4) 0.3624(2) 0.78406(19) 0.0471(8) Uani 1 1 d . . .
H24A H 0.5008 0.3053 0.7953 0.056 Uiso 1 1 calc R . .
C25 C 1.1556(7) 0.4371(4) 0.6219(5) 0.120(3) Uani 0.50 1 d P A 1
H25A H 1.1398 0.3771 0.6248 0.180 Uiso 0.50 1 calc PR A 1
H25B H 1.2571 0.4497 0.6381 0.180 Uiso 0.50 1 calc PR A 1
H25C H 1.1306 0.4552 0.5751 0.180 Uiso 0.50 1 calc PR A 1
C25' C 1.1556(7) 0.4371(4) 0.6219(5) 0.120(3) Uani 0.50 1 d P B 2
H25D H 1.1123 0.3828 0.6094 0.180 Uiso 0.50 1 calc PR B 2
H25E H 1.2261 0.4315 0.6631 0.180 Uiso 0.50 1 calc PR B 2
H25F H 1.2039 0.4579 0.5854 0.180 Uiso 0.50 1 calc PR B 2
C26 C 1.1092(5) 0.5961(3) 0.6606(3) 0.0811(15) Uani 0.50 1 d P A 1
H26A H 1.1050 0.6075 0.6124 0.122 Uiso 0.50 1 calc PR A 1
H26B H 1.2088 0.6020 0.6834 0.122 Uiso 0.50 1 calc PR A 1
H26C H 1.0474 0.6355 0.6799 0.122 Uiso 0.50 1 calc PR A 1
C26' C 1.1092(5) 0.5961(3) 0.6606(3) 0.0811(15) Uani 0.50 1 d P B 2
H26D H 1.0739 0.6122 0.7021 0.122 Uiso 0.50 1 calc PR B 2
H26E H 1.0782 0.6372 0.6254 0.122 Uiso 0.50 1 calc PR B 2
H26F H 1.2147 0.5933 0.6689 0.122 Uiso 0.50 1 calc PR B 2
C27 C 0.2914(11) 0.3129(7) 0.4592(5) 0.162(5) Uani 0.50 1 d P C 1
H27A H 0.2859 0.2960 0.4121 0.242 Uiso 0.50 1 calc PR C 1
H27B H 0.1938 0.3206 0.4697 0.242 Uiso 0.50 1 calc PR C 1
H27C H 0.3408 0.2697 0.4885 0.242 Uiso 0.50 1 calc PR C 1
C27' C 0.2914(11) 0.3129(7) 0.4592(5) 0.162(5) Uani 0.50 1 d P D 2
H27D H 0.2327 0.3180 0.4953 0.242 Uiso 0.50 1 calc PR D 2
H27E H 0.2801 0.2570 0.4398 0.242 Uiso 0.50 1 calc PR D 2
H27F H 0.2598 0.3541 0.4242 0.242 Uiso 0.50 1 calc PR D 2
C28 C 0.5413(7) 0.3788(4) 0.4318(3) 0.0853(15) Uani 0.50 1 d P C 1
H28A H 0.6100 0.4250 0.4345 0.128 Uiso 0.50 1 calc PR C 1
H28B H 0.5070 0.3656 0.3844 0.128 Uiso 0.50 1 calc PR C 1
H28C H 0.5889 0.3300 0.4543 0.128 Uiso 0.50 1 calc PR C 1
C28' C 0.5413(7) 0.3788(4) 0.4318(3) 0.0853(15) Uani 0.50 1 d P D 2
H28D H 0.4834 0.3940 0.3887 0.128 Uiso 0.50 1 calc PR D 2
H28E H 0.6198 0.3419 0.4237 0.128 Uiso 0.50 1 calc PR D 2
H28F H 0.5818 0.4291 0.4548 0.128 Uiso 0.50 1 calc PR D 2

loop_
_atom_site_aniso_label
_atom_site_aniso_U_11
_atom_site_aniso_U_22
_atom_site_aniso_U_33
_atom_site_aniso_U_23
_atom_site_aniso_U_13
_atom_site_aniso_U_12
S1 0.0490(5) 0.0347(4) 0.0483(5) -0.0058(4) 0.0013(3) 0.0093(3)
S2 0.0325(9) 0.0296(8) 0.0404(8) 0.0053(6) 0.0094(6) -0.0006(6)
S2' 0.088(4) 0.124(5) 0.63(2) -0.056(9) 0.119(8) -0.035(3)
S3 0.0298(7) 0.0497(9) 0.0321(8) 0.0102(7) -0.0024(5) 0.0107(6)
S3' 0.116(3) 0.091(2) 0.098(2) 0.0036(18) 0.0178(18) 0.0089(19)
O1 0.0843(19) 0.0413(14) 0.0548(16) 0.0078(12) 0.0050(13) 0.0038(13)
O2 0.0600(16) 0.0501(15) 0.0677(17) -0.0151(14) -0.0028(13) 0.0018(12)
O3 0.0611(16) 0.0495(15) 0.0783(19) -0.0152(14) 0.0084(13) 0.0183(12)
O4 0.0449(15) 0.0607(18) 0.105(2) 0.0110(17) 0.0133(14) -0.0096(12)
O4' 0.0449(15) 0.0607(18) 0.105(2) 0.0110(17) 0.0133(14) -0.0096(12)
O5 0.0514(15) 0.100(2) 0.0475(16) 0.0147(15) 0.0014(11) 0.0087(15)
O5' 0.0514(15) 0.100(2) 0.0475(16) 0.0147(15) 0.0014(11) 0.0087(15)
N1 0.0305(12) 0.0375(14) 0.0407(14) -0.0024(12) 0.0028(10) 0.0009(10)
C1 0.0385(17) 0.056(2) 0.068(2) 0.0011(19) 0.0183(16) 0.0011(15)
C2 0.0431(17) 0.0456(18) 0.055(2) -0.0045(17) 0.0134(15) 0.0100(15)
C3 0.0433(16) 0.0385(16) 0.0347(16) -0.0040(14) 0.0038(12) 0.0087(13)
C4 0.0381(15) 0.0364(16) 0.0297(14) -0.0019(12) 0.0005(11) 0.0049(12)
C5 0.0463(18) 0.0395(17) 0.050(2) 0.0005(15) 0.0101(15) -0.0003(14)
C6 0.0290(14) 0.0345(15) 0.0413(16) 0.0023(13) 0.0028(12) -0.0003(11)
C7 0.0309(14) 0.0301(15) 0.0493(19) 0.0016(14) -0.0008(12) -0.0024(12)
C8 0.0495(19) 0.050(2) 0.052(2) 0.0022(17) -0.0032(15) 0.0007(16)
C9 0.056(2) 0.065(3) 0.067(3) 0.003(2) -0.0158(19) -0.0022(19)
C10 0.0405(19) 0.058(2) 0.078(3) 0.017(2) -0.0166(18) -0.0080(17)
C11 0.0360(18) 0.057(2) 0.080(3) 0.010(2) 0.0075(17) 0.0019(16)
C12 0.0324(16) 0.051(2) 0.061(2) 0.0019(18) 0.0057(14) 0.0024(14)
C13 0.0340(15) 0.0323(15) 0.0442(17) -0.0019(14) 0.0059(12) 0.0004(12)
C14 0.0380(17) 0.0417(18) 0.071(2) 0.0060(18) -0.0015(15) -0.0021(14)
C15 0.060(2) 0.0365(19) 0.085(3) 0.0051(19) 0.007(2) 0.0009(16)
C16 0.0482(19) 0.044(2) 0.074(3) -0.0064(19) 0.0066(17) -0.0156(16)
C17 0.0436(18) 0.050(2) 0.060(2) -0.0054(18) -0.0049(15) -0.0085(15)
C18 0.0353(16) 0.0399(17) 0.064(2) -0.0002(17) -0.0020(14) -0.0032(13)
C19 0.0245(13) 0.0366(16) 0.0419(17) -0.0012(14) -0.0008(11) -0.0014(11)
C20 0.0373(16) 0.0356(16) 0.0499(18) 0.0022(15) 0.0103(13) -0.0001(13)
C21 0.0464(18) 0.0375(17) 0.065(2) -0.0052(17) 0.0121(16) 0.0018(14)
C22 0.0444(19) 0.060(2) 0.059(2) -0.0201(19) 0.0118(16) 0.0008(16)
C23 0.0477(19) 0.064(2) 0.051(2) -0.0078(19) 0.0175(15) -0.0060(17)
C24 0.0446(18) 0.0447(19) 0.053(2) 0.0017(17) 0.0113(15) -0.0064(14)
C25 0.077(3) 0.084(4) 0.212(8) -0.056(5) 0.063(4) -0.013(3)
C25' 0.077(3) 0.084(4) 0.212(8) -0.056(5) 0.063(4) -0.013(3)
C26 0.062(3) 0.057(3) 0.125(5) 0.006(3) 0.015(3) -0.011(2)
C26' 0.062(3) 0.057(3) 0.125(5) 0.006(3) 0.015(3) -0.011(2)
C27 0.155(8) 0.188(9) 0.159(7) -0.104(7) 0.077(6) -0.122(7)
C27' 0.155(8) 0.188(9) 0.159(7) -0.104(7) 0.077(6) -0.122(7)
C28 0.101(4) 0.080(3) 0.083(3) 0.017(3) 0.042(3) 0.019(3)
C28' 0.101(4) 0.080(3) 0.083(3) 0.017(3) 0.042(3) 0.019(3)

loop_
_atom_type_symbol
_atom_type_description
_atom_type_scat_dispersion_real
_atom_type_scat_dispersion_imag
_atom_type_scat_source
C C 0.0033 0.0016 'International Tables Vol C Tables 4.2.6.8 and 6.1.1.4'
H H 0.0000 0.0000 'International Tables Vol C Tables 4.2.6.8 and 6.1.1.4'
N N 0.0061 0.0033 'International Tables Vol C Tables 4.2.6.8 and 6.1.1.4'
O O 0.0106 0.0060 'International Tables Vol C Tables 4.2.6.8 and 6.1.1.4'
S S 0.1246 0.1234 'International Tables Vol C Tables 4.2.6.8 and 6.1.1.4'

loop_
_geom_angle_atom_site_label_1
_geom_angle_atom_site_label_2
_geom_angle_atom_site_label_3
_geom_angle
_geom_angle_site_symmetry_1
_geom_angle_site_symmetry_3
O1 S1 O2 114.03(19) . .
O1 S1 O3 113.10(17) . .
O2 S1 O3 111.84(17) . .
O1 S1 C3 106.51(16) . .
O2 S1 C3 105.81(16) . .
O3 S1 C3 104.66(17) . .
O4 S2 C25 108.2(3) . .
O4 S2 C26 104.8(2) . .
C25 S2 C26 98.7(3) . .
O5 S3 C27 105.3(4) . .
O5 S3 C28 106.1(2) . .
C27 S3 C28 97.4(4) . .
C6 N1 H1N1 115(2) . .
C6 N1 H1N2 109(2) . .
H1N1 N1 H1N2 105.5(15) . .
C6 N1 H1N3 115(2) . .
H1N1 N1 H1N3 106.4(15) . .
H1N2 N1 H1N3 105.6(15) . .
C5 C1 C2 120.1(3) 3_756 .
C5 C1 H1A 120.0 3_756 .
C2 C1 H1A 120.0 . .
C3 C2 C1 120.8(3) . .
C3 C2 H2A 119.6 . .
C1 C2 H2A 119.6 . .
C2 C3 C4 120.5(3) . .
C2 C3 S1 118.4(2) . .
C4 C3 S1 121.0(3) . .
C5 C4 C4 118.8(3) . 3_756
C5 C4 C3 122.8(3) . .
C4 C4 C3 118.4(4) 3_756 .
C1 C5 C4 121.3(3) 3_756 .
C1 C5 H5A 119.3 3_756 .
C4 C5 H5A 119.3 . .
N1 C6 C13 105.9(2) . .
N1 C6 C19 108.1(2) . .
C13 C6 C19 111.2(2) . .
N1 C6 C7 106.9(2) . .
C13 C6 C7 113.4(2) . .
C19 C6 C7 111.0(2) . .
C8 C7 C12 118.7(3) . .
C8 C7 C6 121.9(3) . .
C12 C7 C6 119.4(3) . .
C7 C8 C9 119.6(4) . .
C7 C8 H8A 120.2 . .
C9 C8 H8A 120.2 . .
C10 C9 C8 121.8(4) . .
C10 C9 H9A 119.1 . .
C8 C9 H9A 119.1 . .
C11 C10 C9 119.0(3) . .
C11 C10 H10A 120.5 . .
C9 C10 H10A 120.5 . .
C10 C11 C12 120.8(4) . .
C10 C11 H11A 119.6 . .
C12 C11 H11A 119.6 . .
C11 C12 C7 120.1(4) . .
C11 C12 H12A 119.9 . .
C7 C12 H12A 119.9 . .
C14 C13 C18 117.8(3) . .
C14 C13 C6 123.0(3) . .
C18 C13 C6 119.0(3) . .
C13 C14 C15 121.0(3) . .
C13 C14 H14A 119.5 . .
C15 C14 H14A 119.5 . .
C16 C15 C14 120.1(4) . .
C16 C15 H15A 119.9 . .
C14 C15 H15A 119.9 . .
C15 C16 C17 119.5(3) . .
C15 C16 H16A 120.2 . .
C17 C16 H16A 120.2 . .
C16 C17 C18 120.0(3) . .
C16 C17 H17A 120.0 . .
C18 C17 H17A 120.0 . .
C17 C18 C13 121.5(3) . .
C17 C18 H18A 119.3 . .
C13 C18 H18A 119.3 . .
C24 C19 C20 118.2(3) . .
C24 C19 C6 120.3(3) . .
C20 C19 C6 121.3(3) . .
C21 C20 C19 120.0(3) . .
C21 C20 H20A 120.0 . .
C19 C20 H20A 120.0 . .
C22 C21 C20 121.0(4) . .
C22 C21 H21A 119.5 . .
C20 C21 H21A 119.5 . .
C23 C22 C21 119.6(3) . .
C23 C22 H22A 120.2 . .
C21 C22 H22A 120.2 . .
C22 C23 C24 119.9(3) . .
C22 C23 H23A 120.1 . .
C24 C23 H23A 120.1 . .
C19 C24 C23 121.3(3) . .
C19 C24 H24A 119.3 . .
C23 C24 H24A 119.3 . .

loop_
_geom_bond_atom_site_label_1
_geom_bond_atom_site_label_2
_geom_bond_distance
_geom_bond_site_symmetry_2
S1 O1 1.434(3) .
S1 O2 1.446(3) .
S1 O3 1.465(3) .
S1 C3 1.790(3) .
S2 O4 1.504(4) .
S2 C25 1.724(6) .
S2 C26 1.800(5) .
S3 O5 1.488(3) .
S3 C27 1.752(7) .
S3 C28 1.783(5) .
N1 C6 1.521(4) .
N1 H1N1 0.87(4) .
N1 H1N2 0.87(4) .
N1 H1N3 0.87(4) .
C1 C5 1.366(5) 3_756
C1 C2 1.407(6) .
C1 H1A 0.9300 .
C2 C3 1.358(5) .
C2 H2A 0.9300 .
C3 C4 1.434(4) .
C4 C5 1.411(5) .
C4 C4 1.426(7) 3_756
C5 C1 1.366(5) 3_756
C5 H5A 0.9300 .
C6 C13 1.538(4) .
C6 C19 1.539(4) .
C6 C7 1.544(4) .
C7 C8 1.380(5) .
C7 C12 1.403(5) .
C8 C9 1.389(5) .
C8 H8A 0.9300 .
C9 C10 1.367(7) .
C9 H9A 0.9300 .
C10 C11 1.367(6) .
C10 H10A 0.9300 .
C11 C12 1.387(5) .
C11 H11A 0.9300 .
C12 H12A 0.9300 .
C13 C14 1.379(5) .
C13 C18 1.392(4) .
C14 C15 1.398(5) .
C14 H14A 0.9300 .
C15 C16 1.375(6) .
C15 H15A 0.9300 .
C16 C17 1.379(6) .
C16 H16A 0.9300 .
C17 C18 1.381(5) .
C17 H17A 0.9300 .
C18 H18A 0.9300 .
C19 C24 1.381(5) .
C19 C20 1.400(5) .
C20 C21 1.382(5) .
C20 H20A 0.9300 .
C21 C22 1.381(6) .
C21 H21A 0.9300 .
C22 C23 1.368(6) .
C22 H22A 0.9300 .
C23 C24 1.394(5) .
C23 H23A 0.9300 .
C24 H24A 0.9300 .
C25 H25A 0.9600 .
C25 H25B 0.9600 .
C25 H25C 0.9600 .
C26 H26A 0.9600 .
C26 H26B 0.9600 .
C26 H26C 0.9600 .
C27 H27A 0.9600 .
C27 H27B 0.9600 .
C27 H27C 0.9600 .
C28 H28A 0.9600 .
C28 H28B 0.9600 .
C28 H28C 0.9600 .

loop_
_geom_hbond_atom_site_label_D
_geom_hbond_atom_site_label_H
_geom_hbond_atom_site_label_A
_geom_hbond_distance_DH
_geom_hbond_distance_HA
_geom_hbond_distance_DA
_geom_hbond_angle_DHA
N1 H1N1 O3 0.87(4) 1.930(14) 2.774(4) 163(3)
N1 H1N2 O4 0.87(4) 1.887(13) 2.753(4) 171(3)
N1 H1N3 O5 0.87(4) 1.891(11) 2.756(4) 179(4)

loop_
_geom_torsion_atom_site_label_1
_geom_torsion_atom_site_label_2
_geom_torsion_atom_site_label_3
_geom_torsion_atom_site_label_4
_geom_torsion
_geom_torsion_site_symmetry_1
_geom_torsion_site_symmetry_4
C5 C1 C2 C3 0.6(6) 3_756 .
C1 C2 C3 C4 1.2(5) . .
C1 C2 C3 S1 179.1(3) . .
O1 S1 C3 C2 -116.9(3) . .
O2 S1 C3 C2 121.5(3) . .
O3 S1 C3 C2 3.2(3) . .
O1 S1 C3 C4 61.0(3) . .
O2 S1 C3 C4 -60.7(3) . .
O3 S1 C3 C4 -179.0(3) . .
C2 C3 C4 C5 179.3(3) . .
S1 C3 C4 C5 1.5(4) . .
C2 C3 C4 C4 -2.2(5) . 3_756
S1 C3 C4 C4 180.0(3) . 3_756
C4 C4 C5 C1 -0.3(6) 3_756 3_756
C3 C4 C5 C1 178.2(3) . 3_756
N1 C6 C7 C8 135.8(3) . .
C13 C6 C7 C8 -107.9(4) . .
C19 C6 C7 C8 18.1(4) . .
N1 C6 C7 C12 -44.5(4) . .
C13 C6 C7 C12 71.8(4) . .
C19 C6 C7 C12 -162.1(3) . .
C12 C7 C8 C9 -0.3(5) . .
C6 C7 C8 C9 179.5(3) . .
C7 C8 C9 C10 -0.8(6) . .
C8 C9 C10 C11 1.7(7) . .
C9 C10 C11 C12 -1.3(6) . .
C10 C11 C12 C7 0.2(6) . .
C8 C7 C12 C11 0.6(5) . .
C6 C7 C12 C11 -179.2(3) . .
N1 C6 C13 C14 112.1(3) . .
C19 C6 C13 C14 -130.6(3) . .
C7 C6 C13 C14 -4.8(5) . .
N1 C6 C13 C18 -63.6(4) . .
C19 C6 C13 C18 53.6(4) . .
C7 C6 C13 C18 179.5(3) . .
C18 C13 C14 C15 0.7(6) . .
C6 C13 C14 C15 -175.1(4) . .
C13 C14 C15 C16 0.0(7) . .
C14 C15 C16 C17 -1.6(7) . .
C15 C16 C17 C18 2.5(6) . .
C16 C17 C18 C13 -1.8(6) . .
C14 C13 C18 C17 0.2(6) . .
C6 C13 C18 C17 176.2(3) . .
N1 C6 C19 C24 156.9(3) . .
C13 C6 C19 C24 41.0(4) . .
C7 C6 C19 C24 -86.2(3) . .
N1 C6 C19 C20 -28.3(4) . .
C13 C6 C19 C20 -144.2(3) . .
C7 C6 C19 C20 88.6(4) . .
C24 C19 C20 C21 -0.3(5) . .
C6 C19 C20 C21 -175.2(3) . .
C19 C20 C21 C22 1.2(6) . .
C20 C21 C22 C23 -1.2(6) . .
C21 C22 C23 C24 0.2(6) . .
C20 C19 C24 C23 -0.7(5) . .
C6 C19 C24 C23 174.3(3) . .
C22 C23 C24 C19 0.7(6) . .
